data_7034812
loop_
_publ_author_name
'Borner, C.'
'Brandhorst, K.'
'Kleeberg, C.'

_publ_section_title
;
 Selective B-B bond activation in an unsymmetrical diborane(4) by
 [(Me3P)4Rh-X] (X = Me, OtBu): a switch of mechanism?
;
_journal_issue 18
_journal_name_full 'Dalton transactions (Cambridge, England : 2003)'
_journal_page_first 8600
_journal_page_last 8604
_journal_paper_doi 10.1039/c5dt00618j
_journal_volume 44
_journal_year 2015
_chemical_formula_moiety '(C9 H26 P3 Rh)2'
_chemical_formula_sum 'C18 H52 P6 Rh2'
_chemical_formula_weight 660.23
_chemical_name_systematic
;
 ?
;
_space_group_crystal_system monoclinic
_space_group_IT_number 14
_space_group_name_Hall '-P 2yn'
_space_group_name_H-M_alt 'P 1 21/n 1'
_symmetry_space_group_name_Hall '-P 2yn'
_symmetry_space_group_name_H-M 'P 1 21/n 1'
_atom_sites_solution_hydrogens geom
_atom_sites_solution_primary direct
_audit_creation_method SHELXL-2013
_audit_update_record
;
2014-12-04 deposited with the CCDC.
2015-03-31 downloaded from the CCDC.
;
_cell_angle_alpha 90
_cell_angle_beta 108.536(2)
_cell_angle_gamma 90
_cell_formula_units_Z 2
_cell_length_a 9.6621(2)
_cell_length_b 12.0824(2)
_cell_length_c 13.1972(2)
_cell_measurement_reflns_used 21745
_cell_measurement_temperature 100(2)
_cell_measurement_theta_max 30.6700
_cell_measurement_theta_min 2.7870
_cell_volume 1460.74(5)
_computing_cell_refinement
;
CrysAlisPro, Agilent Technologies,
Version 1.171.36.24a (release 19-12-2012 CrysAlis171 .NET)
(compiled Dec 19 2012,11:08:27)
;
_computing_data_collection
;
CrysAlisPro, Agilent Technologies,
Version 1.171.36.24a (release 19-12-2012 CrysAlis171 .NET)
(compiled Dec 19 2012,11:08:27)
;
_computing_data_reduction
;
CrysAlisPro, Agilent Technologies,
Version 1.171.36.24a (release 19-12-2012 CrysAlis171 .NET)
(compiled Dec 19 2012,11:08:27)
;
_computing_molecular_graphics
;
 Diamond 3.2i, K. Brandenburg, Crystal Impact GbR, Bonn, Germany.
;
_computing_publication_material
;
 WinGX v2013.2 (L. J. Farrugia, J. Appl. Cryst. 2012, 45, 849-854.)
;
_computing_structure_refinement
;
 SHELXL-2013 (G. M. Sheldrick, Acta Cryst. (2008). A64, 122-122)'
;
_computing_structure_solution
;
 SIR-92 (A. Altomare, G. Cascarano, C. Giacovazzo and A. Guagliardi,
 J. Appl. Crystallogr. 1993, 26, 343-350.)
;
_diffrn_ambient_temperature 100(2)
_diffrn_detector_area_resol_mean 16.1419
_diffrn_measured_fraction_theta_full 1.000
_diffrn_measured_fraction_theta_max 1.000
_diffrn_measurement_device_type 'Oxford Diffraction, Xcalibur, EOS'
_diffrn_measurement_method \w-scan
_diffrn_radiation_monochromator graphite
_diffrn_radiation_source 'Enhance (Mo) X-ray Source'
_diffrn_radiation_type MoK\a
_diffrn_radiation_wavelength 0.71073
_diffrn_reflns_av_R_equivalents 0.0277
_diffrn_reflns_av_unetI/netI 0.0123
_diffrn_reflns_laue_measured_fraction_full 1.000
_diffrn_reflns_laue_measured_fraction_max 1.000
_diffrn_reflns_limit_h_max 13
_diffrn_reflns_limit_h_min -13
_diffrn_reflns_limit_k_max 16
_diffrn_reflns_limit_k_min -16
_diffrn_reflns_limit_l_max 18
_diffrn_reflns_limit_l_min -17
_diffrn_reflns_number 46335
_diffrn_reflns_point_group_measured_fraction_full 1.000
_diffrn_reflns_point_group_measured_fraction_max 1.000
_diffrn_reflns_theta_full 25.242
_diffrn_reflns_theta_max 28.998
_diffrn_reflns_theta_min 2.300
_exptl_absorpt_coefficient_mu 1.462
_exptl_absorpt_correction_T_max 1.000
_exptl_absorpt_correction_T_min 0.990
_exptl_absorpt_correction_type multi-scan
_exptl_absorpt_process_details
;
 CrysAlisPro, Agilent Technologies,
 Version 1.171.36.24a (release 19-12-2012 CrysAlis171 .NET)
 (compiled Dec 19 2012,11:08:27)
 Empirical absorption correction using spherical harmonics,
 implemented in SCALE3 ABSPACK scaling algorithm.
;
_exptl_crystal_colour 'clear intense orange'
_exptl_crystal_density_diffrn 1.501
_exptl_crystal_description 'fragment of rhombohedron'
_exptl_crystal_F_000 680
_exptl_crystal_size_max 0.30
_exptl_crystal_size_mid 0.28
_exptl_crystal_size_min 0.27
_refine_diff_density_max 2.283
_refine_diff_density_min -0.604
_refine_diff_density_rms 0.072
_refine_ls_extinction_method none
_refine_ls_goodness_of_fit_ref 1.069
_refine_ls_hydrogen_treatment constr
_refine_ls_matrix_type full
_refine_ls_number_parameters 126
_refine_ls_number_reflns 3890
_refine_ls_number_restraints 0
_refine_ls_restrained_S_all 1.069
_refine_ls_R_factor_all 0.0214
_refine_ls_R_factor_gt 0.0200
_refine_ls_shift/su_max 0.002
_refine_ls_shift/su_mean 0.000
_refine_ls_structure_factor_coef Fsqd
_refine_ls_weighting_details 'w=1/[\s^2^(Fo^2^)+(0.0181P)^2^+1.8164P] where P=(Fo^2^+2Fc^2^)/3'
_refine_ls_weighting_scheme calc
_refine_ls_wR_factor_gt 0.0466
_refine_ls_wR_factor_ref 0.0473
_reflns_number_gt 3700
_reflns_number_total 3890
_reflns_threshold_expression 'I > 2\s(I)'
_cod_data_source_file c5dt00618j2.cif
_cod_data_source_block cb27ck
_cod_depositor_comments 'Adding full bibliography for 7034812--7034816.cif.'
_cod_database_code 7034812
_shelx_space_group_comment
;
The symmetry employed for this shelxl refinement is uniquely defined
by the following loop, which should always be used as a source of
symmetry information in preference to the above space-group names.
They are only intended as comments.
;
_shelxl_version_number 2013-4

loop_
_space_group_symop_operation_xyz
'x, y, z'
'-x+1/2, y+1/2, -z+1/2'
'-x, -y, -z'
'x-1/2, -y-1/2, z-1/2'

loop_
_atom_site_label
_atom_site_type_symbol
_atom_site_fract_x
_atom_site_fract_y
_atom_site_fract_z
_atom_site_U_iso_or_equiv
_atom_site_adp_type
_atom_site_occupancy
_atom_site_site_symmetry_order
_atom_site_calc_flag
_atom_site_refinement_flags_posn
_atom_site_refinement_flags_adp
C1 C 0.82953(17) 0.06905(14) 0.52312(13) 0.0136(3) Uani 1 1 d . .
H1A H 0.7415 0.0703 0.5461 0.016 Uiso 1 1 calc R U
H1B H 0.8270 0.1342 0.4771 0.016 Uiso 1 1 calc R U
C2 C 0.64322(18) -0.10043(16) 0.39329(14) 0.0206(3) Uani 1 1 d . .
H2A H 0.5967 -0.1021 0.4493 0.031 Uiso 1 1 calc R U
H2B H 0.6394 -0.1744 0.3621 0.031 Uiso 1 1 calc R U
H2C H 0.5915 -0.0479 0.3375 0.031 Uiso 1 1 calc R U
C3 C 0.88764(19) -0.16297(14) 0.55663(14) 0.0171(3) Uani 1 1 d . .
H3A H 0.9907 -0.1538 0.5987 0.026 Uiso 1 1 calc R U
H3B H 0.8727 -0.2366 0.5238 0.026 Uiso 1 1 calc R U
H3C H 0.8272 -0.1551 0.6034 0.026 Uiso 1 1 calc R U
C4 C 1.3069(2) -0.10606(16) 0.78983(15) 0.0223(4) Uani 1 1 d . .
H4A H 1.3693 -0.1316 0.8600 0.033 Uiso 1 1 calc R U
H4B H 1.3678 -0.0846 0.7462 0.033 Uiso 1 1 calc R U
H4C H 1.2408 -0.1659 0.7541 0.033 Uiso 1 1 calc R U
C5 C 1.1290(2) -0.04930(18) 0.90766(16) 0.0271(4) Uani 1 1 d . .
H5A H 1.0582 -0.1071 0.8740 0.041 Uiso 1 1 calc R U
H5B H 1.0813 0.0075 0.9379 0.041 Uiso 1 1 calc R U
H5C H 1.2101 -0.0819 0.9647 0.041 Uiso 1 1 calc R U
C6 C 1.3445(2) 0.10193(17) 0.89251(16) 0.0263(4) Uani 1 1 d . .
H6A H 1.3010 0.1663 0.9159 0.039 Uiso 1 1 calc R U
H6B H 1.4081 0.1269 0.8521 0.039 Uiso 1 1 calc R U
H6C H 1.4020 0.0597 0.9551 0.039 Uiso 1 1 calc R U
C7 C 0.97524(19) 0.22949(15) 0.87287(14) 0.0190(3) Uani 1 1 d . .
H7A H 0.9012 0.2704 0.8940 0.029 Uiso 1 1 calc R U
H7B H 1.0477 0.2814 0.8628 0.029 Uiso 1 1 calc R U
H7C H 1.0236 0.1761 0.9289 0.029 Uiso 1 1 calc R U
C8 C 0.74551(19) 0.07945(16) 0.78254(15) 0.0209(4) Uani 1 1 d . .
H8A H 0.6864 0.1314 0.8084 0.031 Uiso 1 1 calc R U
H8B H 0.7911 0.0256 0.8387 0.031 Uiso 1 1 calc R U
H8C H 0.6830 0.0406 0.7193 0.031 Uiso 1 1 calc R U
C9 C 0.7799(2) 0.27040(16) 0.67082(15) 0.0237(4) Uani 1 1 d . .
H9A H 0.7123 0.2422 0.6037 0.035 Uiso 1 1 calc R U
H9B H 0.8453 0.3250 0.6552 0.035 Uiso 1 1 calc R U
H9C H 0.7243 0.3054 0.7127 0.035 Uiso 1 1 calc R U
P1 P 0.83575(4) -0.05686(3) 0.45159(3) 0.01144(8) Uani 1 1 d . .
P2 P 1.19929(4) 0.01380(4) 0.80704(3) 0.01328(8) Uani 1 1 d . .
P3 P 0.88767(4) 0.15560(4) 0.74728(3) 0.01258(8) Uani 1 1 d . .
Rh1 Rh 1.02456(2) 0.07142(2) 0.66032(2) 0.01047(4) Uani 1 1 d . .

loop_
_atom_site_aniso_label
_atom_site_aniso_U_11
_atom_site_aniso_U_22
_atom_site_aniso_U_33
_atom_site_aniso_U_23
_atom_site_aniso_U_13
_atom_site_aniso_U_12
C1 0.0114(7) 0.0172(7) 0.0117(7) -0.0013(6) 0.0027(6) 0.0024(6)
C2 0.0132(7) 0.0278(9) 0.0190(8) -0.0001(7) 0.0028(6) -0.0056(7)
C3 0.0177(8) 0.0159(7) 0.0178(8) 0.0037(6) 0.0057(6) -0.0018(6)
C4 0.0274(9) 0.0190(8) 0.0213(8) 0.0029(7) 0.0091(7) 0.0095(7)
C5 0.0310(10) 0.0304(10) 0.0236(9) 0.0111(8) 0.0138(8) 0.0104(8)
C6 0.0205(9) 0.0257(9) 0.0235(9) -0.0059(8) -0.0059(7) 0.0011(7)
C7 0.0183(8) 0.0210(8) 0.0180(8) -0.0068(7) 0.0060(6) -0.0003(6)
C8 0.0167(8) 0.0249(9) 0.0233(9) -0.0045(7) 0.0093(7) -0.0034(7)
C9 0.0286(9) 0.0210(9) 0.0204(8) 0.0010(7) 0.0065(7) 0.0116(7)
P1 0.00977(17) 0.01392(18) 0.01057(17) -0.00017(14) 0.00316(14) -0.00046(14)
P2 0.01312(18) 0.01458(19) 0.01124(18) -0.00100(15) 0.00261(14) 0.00234(15)
P3 0.01201(18) 0.01473(19) 0.01139(18) -0.00177(14) 0.00428(14) 0.00177(14)
Rh1 0.00972(6) 0.01280(6) 0.00878(6) -0.00116(4) 0.00278(4) 0.00130(4)

loop_
_atom_type_symbol
_atom_type_description
_atom_type_scat_dispersion_real
_atom_type_scat_dispersion_imag
_atom_type_scat_source
C C 0.0033 0.0016 'International Tables Vol C Tables 4.2.6.8 and 6.1.1.4'
H H 0.0000 0.0000 'International Tables Vol C Tables 4.2.6.8 and 6.1.1.4'
P P 0.1023 0.0942 'International Tables Vol C Tables 4.2.6.8 and 6.1.1.4'
Rh Rh -1.1178 0.9187 'International Tables Vol C Tables 4.2.6.8 and 6.1.1.4'

loop_
_geom_angle_atom_site_label_1
_geom_angle_atom_site_label_2
_geom_angle_atom_site_label_3
_geom_angle
_geom_angle_site_symmetry_3
P1 C1 Rh1 106.56(7) .
C1 P1 C3 103.92(8) .
C1 P1 C2 105.17(8) .
C3 P1 C2 96.45(8) .
C1 P1 Rh1 121.65(6) 3_756
C3 P1 Rh1 110.84(6) 3_756
C2 P1 Rh1 115.38(6) 3_756
C6 P2 C5 100.51(10) .
C6 P2 C4 100.44(9) .
C5 P2 C4 96.64(9) .
C6 P2 Rh1 124.78(7) .
C5 P2 Rh1 113.82(7) .
C4 P2 Rh1 116.04(6) .
C8 P3 C9 100.32(9) .
C8 P3 C7 100.52(8) .
C9 P3 C7 98.47(9) .
C8 P3 Rh1 120.81(6) .
C9 P3 Rh1 112.61(6) .
C7 P3 Rh1 120.23(6) .
C1 Rh1 P2 159.88(5) .
C1 Rh1 P3 86.33(4) .
P2 Rh1 P3 95.934(15) .
C1 Rh1 P1 89.68(4) 3_756
P2 Rh1 P1 95.532(15) 3_756
P3 Rh1 P1 157.061(16) 3_756

loop_
_geom_bond_atom_site_label_1
_geom_bond_atom_site_label_2
_geom_bond_distance
_geom_bond_site_symmetry_2
C1 P1 1.8015(16) .
C1 Rh1 2.1589(16) .
C2 P1 1.8492(17) .
C3 P1 1.8370(17) .
C4 P2 1.8383(18) .
C5 P2 1.838(2) .
C6 P2 1.8354(19) .
C7 P3 1.8353(17) .
C8 P3 1.8320(18) .
C9 P3 1.8327(18) .
P1 Rh1 2.3025(4) 3_756
P2 Rh1 2.2374(4) .
P3 Rh1 2.2507(4) .
Rh1 P1 2.3025(4) 3_756

loop_
_geom_torsion_atom_site_label_1
_geom_torsion_atom_site_label_2
_geom_torsion_atom_site_label_3
_geom_torsion_atom_site_label_4
_geom_torsion
_geom_torsion_site_symmetry_4
Rh1 C1 P1 C3 45.84(9) .
Rh1 C1 P1 C2 146.62(8) .
Rh1 C1 P1 Rh1 -79.84(8) 3_756
